data_1529285
loop_
_publ_author_name
'Lin, Kuo-Wei'
'Ananthan, Bakthavachalam'
'Tseng, Sheng-Fang'
'Yan, Tu-Hsin'

_publ_section_title
;
 Exceedingly Concise and Elegant Synthesis of (+)-Paniculatine,
 (-)-Magellanine, and (+)-Magellaninone.
;
_journal_issue 15
_journal_name_full 'Organic letters'
_journal_page_first 3938
_journal_page_last 3940
_journal_paper_doi 10.1021/acs.orglett.5b01975
_journal_volume 17
_journal_year 2015
_chemical_absolute_configuration rmad
_chemical_formula_moiety 'C18 H25 N O4'
_chemical_formula_sum 'C18 H25 N O4'
_chemical_formula_weight 319.39
_space_group_IT_number 4
_symmetry_cell_setting monoclinic
_symmetry_Int_Tables_number 4
_symmetry_space_group_name_Hall 'P 2yb'
_symmetry_space_group_name_H-M 'P 1 21 1'
_atom_sites_solution_hydrogens geom
_atom_sites_solution_primary direct
_atom_sites_solution_secondary difmap
_audit_creation_method SHELXL-97
_cell_angle_alpha 90.00
_cell_angle_beta 104.589(7)
_cell_angle_gamma 90.00
_cell_formula_units_Z 2
_cell_length_a 8.5383(5)
_cell_length_b 7.6057(4)
_cell_length_c 12.8523(8)
_cell_measurement_reflns_used 2079
_cell_measurement_temperature 297(2)
_cell_measurement_theta_max 29.2176
_cell_measurement_theta_min 3.1332
_cell_volume 807.71(9)
_computing_cell_refinement
; 
CrysAlis RED, Oxford Diffraction Ltd., 
Version 1.171.32.29 (release 10-06-2008 CrysAlis171 .NET) 
(compiled Jun 10 2008,16:49:55) 
;
_computing_data_collection
; 
CrysAlis CCD, Oxford Diffraction Ltd., 
Version 1.171.32.29 (release 10-06-2008 CrysAlis171 .NET) 
(compiled Jun 10 2008,16:49:55) 
;
_computing_data_reduction
; 
CrysAlis RED, Oxford Diffraction Ltd., 
Version 1.171.32.29 (release 10-06-2008 CrysAlis171 .NET) 
(compiled Jun 10 2008,16:49:55) 
;
_computing_molecular_graphics 'Bruker SHELXTL'
_computing_publication_material 'Bruker SHELXTL'
_computing_structure_refinement 'SHELXL-97 (Sheldrick, 1997)'
_computing_structure_solution 'SHELXS-97 (Sheldrick, 1990)'
_diffrn_ambient_temperature 297(2)
_diffrn_measured_fraction_theta_full 0.997
_diffrn_measured_fraction_theta_max 0.835
_diffrn_measurement_device_type 'CCD detector'
_diffrn_measurement_method '\w scans'
_diffrn_radiation_monochromator graphite
_diffrn_radiation_probe x-ray
_diffrn_radiation_type MoK\a
_diffrn_radiation_wavelength 0.71073
_diffrn_reflns_av_R_equivalents 0.0162
_diffrn_reflns_av_sigmaI/netI 0.0466
_diffrn_reflns_limit_h_max 10
_diffrn_reflns_limit_h_min -10
_diffrn_reflns_limit_k_max 10
_diffrn_reflns_limit_k_min -10
_diffrn_reflns_limit_l_max 17
_diffrn_reflns_limit_l_min -17
_diffrn_reflns_number 4101
_diffrn_reflns_theta_full 26.00
_diffrn_reflns_theta_max 29.28
_diffrn_reflns_theta_min 3.14
_diffrn_source 'fine-focus sealed tube'
_exptl_absorpt_coefficient_mu 0.092
_exptl_absorpt_correction_T_max 1.00000
_exptl_absorpt_correction_T_min 0.99142
_exptl_absorpt_correction_type multi-scan
_exptl_absorpt_process_details
; 
CrysAlisPro, Oxford Diffraction Ltd., 
Version 1.171.33.66 (release 28-04-2010 CrysAlis171 .NET) 
(compiled Apr 28 2010,14:27:37) 
Empirical absorption correction using spherical harmonics, 
 implemented in SCALE3 ABSPACK scaling algorithm. 
;
_exptl_crystal_colour colorless
_exptl_crystal_density_diffrn 1.313
_exptl_crystal_density_method 'not measured'
_exptl_crystal_description parallelepiped
_exptl_crystal_F_000 344
_exptl_crystal_size_max 0.50
_exptl_crystal_size_mid 0.36
_exptl_crystal_size_min 0.16
_refine_diff_density_max 0.120
_refine_diff_density_min -0.180
_refine_diff_density_rms 0.035
_refine_ls_abs_structure_details 'Flack H D (1983), Acta Cryst. A39, 876-881'
_refine_ls_abs_structure_Flack 1.2(10)
_refine_ls_extinction_method none
_refine_ls_goodness_of_fit_ref 0.986
_refine_ls_hydrogen_treatment constr
_refine_ls_matrix_type full
_refine_ls_number_parameters 208
_refine_ls_number_reflns 3069
_refine_ls_number_restraints 1
_refine_ls_restrained_S_all 0.986
_refine_ls_R_factor_all 0.0517
_refine_ls_R_factor_gt 0.0377
_refine_ls_shift/su_max 0.000
_refine_ls_shift/su_mean 0.000
_refine_ls_structure_factor_coef Fsqd
_refine_ls_weighting_details 'calc w=1/[\s^2^(Fo^2^)+(0.0300P)^2^+0.0000P] where P=(Fo^2^+2Fc^2^)/3'
_refine_ls_weighting_scheme calc
_refine_ls_wR_factor_gt 0.0666
_refine_ls_wR_factor_ref 0.0686
_reflns_number_gt 2341
_reflns_number_total 3069
_reflns_threshold_expression >2sigma(I)
_cod_data_source_file ol5b01975_si_004.cif
_cod_data_source_block dione
_cod_depositor_comments 'Adding full bibliography for 1529283--1529285.cif.'
_cod_original_cell_volume 807.71(8)
_cod_original_sg_symbol_H-M 'P 21'
_cod_database_code 1529285

loop_
_symmetry_equiv_pos_as_xyz
'x, y, z'
'-x, y+1/2, -z'

loop_
_atom_site_label
_atom_site_type_symbol
_atom_site_fract_x
_atom_site_fract_y
_atom_site_fract_z
_atom_site_U_iso_or_equiv
_atom_site_adp_type
_atom_site_occupancy
_atom_site_symmetry_multiplicity
_atom_site_calc_flag
_atom_site_refinement_flags
O1 O 0.57661(14) 0.2381(2) 0.97153(10) 0.0512(4) Uani 1 1 d .
O2 O 0.37174(18) 0.63220(19) 0.68700(14) 0.0623(5) Uani 1 1 d .
O3 O 0.91355(14) 0.0288(2) 0.56889(10) 0.0509(4) Uani 1 1 d .
O4 O 0.83167(16) -0.2105(2) 0.64369(13) 0.0569(4) Uani 1 1 d .
N N 0.72303(17) 0.0576(2) 0.65795(13) 0.0447(4) Uani 1 1 d .
C1 C 0.4319(2) 0.2137(2) 0.93866(14) 0.0322(4) Uani 1 1 d .
C2 C 0.3297(2) 0.1669(3) 1.01378(15) 0.0412(5) Uani 1 1 d .
H2A H 0.3906 0.1911 1.0869 0.049 Uiso 1 1 calc R
H2B H 0.3074 0.0417 1.0083 0.049 Uiso 1 1 calc R
C3 C 0.16965(19) 0.2661(3) 0.99181(13) 0.0359(4) Uani 1 1 d .
H3A H 0.1929 0.3919 1.0030 0.043 Uiso 1 1 calc R
C4 C 0.08030(19) 0.2377(3) 0.87517(14) 0.0373(5) Uani 1 1 d .
H4A H 0.0539 0.1140 0.8642 0.045 Uiso 1 1 calc R
H4B H -0.0207 0.3027 0.8604 0.045 Uiso 1 1 calc R
C5 C 0.17543(19) 0.2947(2) 0.79550(13) 0.0313(4) Uani 1 1 d .
H5A H 0.1165 0.2525 0.7243 0.038 Uiso 1 1 calc R
C6 C 0.2003(2) 0.4928(2) 0.78641(15) 0.0390(5) Uani 1 1 d .
H6A H 0.1042 0.5477 0.7416 0.047 Uiso 1 1 calc R
H6B H 0.2257 0.5478 0.8567 0.047 Uiso 1 1 calc R
C7 C 0.3406(2) 0.5071(3) 0.73558(15) 0.0372(4) Uani 1 1 d .
C8 C 0.43420(19) 0.3371(2) 0.75343(13) 0.0295(4) Uani 1 1 d .
H8A H 0.5472 0.3578 0.7920 0.035 Uiso 1 1 calc R
C9 C 0.34967(18) 0.2179(2) 0.81906(13) 0.0280(4) Uani 1 1 d .
C10 C 0.35510(19) 0.0282(2) 0.77342(14) 0.0327(4) Uani 1 1 d .
H10A H 0.4110 -0.0512 0.8296 0.039 Uiso 1 1 calc R
H10B H 0.2464 -0.0158 0.7437 0.039 Uiso 1 1 calc R
C11 C 0.44716(18) 0.0437(3) 0.68482(13) 0.0309(4) Uani 1 1 d .
H11A H 0.3988 -0.0347 0.6248 0.037 Uiso 1 1 calc R
C12 C 0.42390(19) 0.2364(2) 0.64815(13) 0.0300(4) Uani 1 1 d .
H12A H 0.3133 0.2489 0.6031 0.036 Uiso 1 1 calc R
C13 C 0.5392(2) 0.2962(3) 0.58224(15) 0.0415(5) Uani 1 1 d .
H13A H 0.5321 0.4230 0.5738 0.050 Uiso 1 1 calc R
H13B H 0.5065 0.2440 0.5112 0.050 Uiso 1 1 calc R
C14 C 0.7128(2) 0.2455(3) 0.63421(18) 0.0502(6) Uani 1 1 d .
H14A H 0.7804 0.2739 0.5862 0.060 Uiso 1 1 calc R
H14B H 0.7519 0.3118 0.7002 0.060 Uiso 1 1 calc R
C15 C 0.62494(19) -0.0010(3) 0.72927(16) 0.0408(5) Uani 1 1 d .
H15A H 0.6641 0.0543 0.7990 0.049 Uiso 1 1 calc R
H15B H 0.6365 -0.1272 0.7392 0.049 Uiso 1 1 calc R
C16 C 0.8225(2) -0.0548(3) 0.62571(17) 0.0411(5) Uani 1 1 d .
C17 C 1.0169(2) -0.0805(3) 0.52426(18) 0.0540(6) Uani 1 1 d .
H17A H 1.0768 -0.0087 0.4864 0.081 Uiso 1 1 calc R
H17B H 0.9524 -0.1635 0.4754 0.081 Uiso 1 1 calc R
H17C H 1.0908 -0.1425 0.5811 0.081 Uiso 1 1 calc R
C18 C 0.0688(2) 0.2074(3) 1.06807(16) 0.0558(6) Uani 1 1 d .
H18A H 0.1292 0.2260 1.1410 0.084 Uiso 1 1 calc R
H18B H 0.0432 0.0848 1.0570 0.084 Uiso 1 1 calc R
H18C H -0.0295 0.2745 1.0542 0.084 Uiso 1 1 calc R

loop_
_atom_site_aniso_label
_atom_site_aniso_U_11
_atom_site_aniso_U_22
_atom_site_aniso_U_33
_atom_site_aniso_U_23
_atom_site_aniso_U_13
_atom_site_aniso_U_12
O1 0.0378(7) 0.0676(11) 0.0433(8) 0.0029(8) 0.0011(6) -0.0052(7)
O2 0.0892(11) 0.0266(8) 0.0873(12) 0.0125(9) 0.0523(10) 0.0057(8)
O3 0.0459(7) 0.0550(9) 0.0619(9) -0.0031(9) 0.0322(7) 0.0021(8)
O4 0.0620(8) 0.0474(10) 0.0687(10) 0.0062(9) 0.0305(7) 0.0168(8)
N 0.0443(9) 0.0402(10) 0.0585(11) 0.0107(10) 0.0295(8) 0.0091(9)
C1 0.0377(10) 0.0252(10) 0.0333(10) -0.0028(9) 0.0083(9) 0.0021(9)
C2 0.0522(11) 0.0396(12) 0.0314(10) 0.0036(9) 0.0099(9) 0.0006(10)
C3 0.0453(10) 0.0319(11) 0.0340(10) -0.0032(9) 0.0164(9) -0.0037(10)
C4 0.0345(9) 0.0372(11) 0.0424(11) -0.0052(11) 0.0135(9) -0.0038(9)
C5 0.0327(9) 0.0341(11) 0.0262(9) -0.0028(9) 0.0058(8) -0.0005(8)
C6 0.0457(10) 0.0346(12) 0.0401(11) 0.0025(10) 0.0170(9) 0.0093(9)
C7 0.0487(11) 0.0273(11) 0.0370(10) -0.0035(10) 0.0135(8) -0.0001(9)
C8 0.0318(9) 0.0272(10) 0.0300(10) -0.0003(8) 0.0087(8) -0.0013(8)
C9 0.0336(8) 0.0233(9) 0.0283(9) -0.0020(9) 0.0100(8) -0.0011(8)
C10 0.0376(9) 0.0245(10) 0.0386(10) -0.0022(10) 0.0146(8) -0.0017(9)
C11 0.0353(9) 0.0284(10) 0.0312(9) -0.0035(9) 0.0123(8) -0.0019(9)
C12 0.0302(8) 0.0302(10) 0.0295(9) 0.0005(9) 0.0074(7) 0.0035(8)
C13 0.0597(12) 0.0320(11) 0.0387(11) 0.0063(10) 0.0231(10) 0.0059(10)
C14 0.0467(11) 0.0424(13) 0.0728(14) 0.0077(13) 0.0363(11) 0.0034(10)
C15 0.0444(10) 0.0354(11) 0.0482(11) 0.0101(11) 0.0222(9) 0.0100(9)
C16 0.0315(10) 0.0489(14) 0.0424(12) -0.0001(11) 0.0082(9) 0.0055(10)
C17 0.0414(11) 0.0676(16) 0.0592(14) -0.0197(13) 0.0244(10) 0.0001(11)
C18 0.0653(12) 0.0594(15) 0.0515(13) -0.0021(12) 0.0308(11) -0.0136(12)

loop_
_atom_type_symbol
_atom_type_description
_atom_type_scat_dispersion_real
_atom_type_scat_dispersion_imag
_atom_type_scat_source
C C 0.0033 0.0016 'International Tables Vol C Tables 4.2.6.8 and 6.1.1.4'
H H 0.0000 0.0000 'International Tables Vol C Tables 4.2.6.8 and 6.1.1.4'
N N 0.0061 0.0033 'International Tables Vol C Tables 4.2.6.8 and 6.1.1.4'
O O 0.0106 0.0060 'International Tables Vol C Tables 4.2.6.8 and 6.1.1.4'

loop_
_geom_angle_atom_site_label_1
_geom_angle_atom_site_label_2
_geom_angle_atom_site_label_3
_geom_angle
C16 O3 C17 116.05(18)
C16 N C15 120.50(18)
C16 N C14 124.66(17)
C15 N C14 114.64(16)
O1 C1 C2 121.24(16)
O1 C1 C9 121.23(16)
C2 C1 C9 117.41(14)
C1 C2 C3 113.81(16)
C1 C2 H2A 108.8
C3 C2 H2A 108.8
C1 C2 H2B 108.8
C3 C2 H2B 108.8
H2A C2 H2B 107.7
C18 C3 C2 111.17(17)
C18 C3 C4 111.64(15)
C2 C3 C4 108.48(15)
C18 C3 H3A 108.5
C2 C3 H3A 108.5
C4 C3 H3A 108.5
C5 C4 C3 113.82(14)
C5 C4 H4A 108.8
C3 C4 H4A 108.8
C5 C4 H4B 108.8
C3 C4 H4B 108.8
H4A C4 H4B 107.7
C4 C5 C6 116.06(14)
C4 C5 C9 114.12(14)
C6 C5 C9 103.93(14)
C4 C5 H5A 107.4
C6 C5 H5A 107.4
C9 C5 H5A 107.4
C7 C6 C5 104.18(14)
C7 C6 H6A 110.9
C5 C6 H6A 110.9
C7 C6 H6B 110.9
C5 C6 H6B 110.9
H6A C6 H6B 108.9
O2 C7 C6 125.86(17)
O2 C7 C8 125.39(16)
C6 C7 C8 108.73(16)
C7 C8 C9 106.59(14)
C7 C8 C12 112.51(14)
C9 C8 C12 104.97(14)
C7 C8 H8A 110.8
C9 C8 H8A 110.8
C12 C8 H8A 110.8
C8 C9 C1 113.94(13)
C8 C9 C10 106.04(13)
C1 C9 C10 108.10(14)
C8 C9 C5 103.29(14)
C1 C9 C5 112.34(13)
C10 C9 C5 113.03(13)
C11 C10 C9 106.00(14)
C11 C10 H10A 110.5
C9 C10 H10A 110.5
C11 C10 H10B 110.5
C9 C10 H10B 110.5
H10A C10 H10B 108.7
C10 C11 C15 110.61(15)
C10 C11 C12 104.39(14)
C15 C11 C12 111.60(14)
C10 C11 H11A 110.0
C15 C11 H11A 110.0
C12 C11 H11A 110.0
C13 C12 C11 113.85(14)
C13 C12 C8 116.05(15)
C11 C12 C8 103.35(14)
C13 C12 H12A 107.7
C11 C12 H12A 107.7
C8 C12 H12A 107.7
C12 C13 C14 112.14(16)
C12 C13 H13A 109.2
C14 C13 H13A 109.2
C12 C13 H13B 109.2
C14 C13 H13B 109.2
H13A C13 H13B 107.9
N C14 C13 110.01(17)
N C14 H14A 109.7
C13 C14 H14A 109.7
N C14 H14B 109.7
C13 C14 H14B 109.7
H14A C14 H14B 108.2
N C15 C11 111.89(15)
N C15 H15A 109.2
C11 C15 H15A 109.2
N C15 H15B 109.2
C11 C15 H15B 109.2
H15A C15 H15B 107.9
O4 C16 O3 123.16(19)
O4 C16 N 125.6(2)
O3 C16 N 111.21(19)
O3 C17 H17A 109.5
O3 C17 H17B 109.5
H17A C17 H17B 109.5
O3 C17 H17C 109.5
H17A C17 H17C 109.5
H17B C17 H17C 109.5
C3 C18 H18A 109.5
C3 C18 H18B 109.5
H18A C18 H18B 109.5
C3 C18 H18C 109.5
H18A C18 H18C 109.5
H18B C18 H18C 109.5

loop_
_geom_bond_atom_site_label_1
_geom_bond_atom_site_label_2
_geom_bond_distance
O1 C1 1.2149(19)
O2 C7 1.204(2)
O3 C16 1.352(2)
O3 C17 1.433(2)
O4 C16 1.206(3)
N C16 1.342(2)
N C15 1.458(2)
N C14 1.460(3)
C1 C2 1.498(2)
C1 C9 1.521(2)
C2 C3 1.524(2)
C2 H2A 0.9700
C2 H2B 0.9700
C3 C18 1.525(2)
C3 C4 1.517(2)
C3 H3A 0.9800
C4 C5 1.521(2)
C4 H4A 0.9700
C4 H4B 0.9700
C5 C6 1.530(3)
C5 C9 1.555(2)
C5 H5A 0.9800
C6 C7 1.506(2)
C6 H6A 0.9700
C6 H6B 0.9700
C7 C8 1.507(2)
C8 C9 1.537(2)
C8 C12 1.538(2)
C8 H8A 0.9800
C9 C10 1.562(2)
C10 C11 1.542(2)
C10 H10A 0.9700
C10 H10B 0.9700
C11 C15 1.520(2)
C11 C12 1.537(3)
C11 H11A 0.9800
C12 C13 1.521(2)
C12 H12A 0.9800
C13 C14 1.514(3)
C13 H13A 0.9700
C13 H13B 0.9700
C14 H14A 0.9700
C14 H14B 0.9700
C15 H15A 0.9700
C15 H15B 0.9700
C17 H17A 0.9600
C17 H17B 0.9600
C17 H17C 0.9600
C18 H18A 0.9600
C18 H18B 0.9600
C18 H18C 0.9600
